data_4119578
loop_
_publ_author_name
'Gang He'
'Le Kang'
'William Torres Delgado'
'Olena Shynkaruk'
'Michael J. Ferguson'
'Robert McDonald'
'Eric Rivard'

_publ_contact_author_address
;
Department of Chemistry
University of Alberta
Edmonton
AB T6G 2G2
CANADA
;
_publ_contact_author_email ERIVARD@UALBERTA.CA
_publ_contact_author_name 'E. Rivard'
_publ_section_title
;
 The Marriage of Metallacycle Transfer Chemistry with Suzuki-Miyaura
 Cross-Coupling To Give Main Group Element-Containing Conjugated Polymers
;
_journal_name_full 'Journal of the American Chemical Society'
_journal_page_first 5360
_journal_page_last 5363
_journal_paper_doi 10.1021/ja402242z
_journal_volume 135
_journal_year 2013
_chemical_formula_moiety 'C20 H32 B2 O4 Te'
_chemical_formula_sum 'C20 H32 B2 O4 Te'
_chemical_formula_weight 485.68
_chemical_name_common 5
_chemical_name_systematic
; 
 ? 
;
_space_group_IT_number 15
_symmetry_cell_setting monoclinic
_symmetry_space_group_name_Hall '-C 2yc'
_symmetry_space_group_name_H-M 'C 1 2/c 1'
_atom_sites_solution_hydrogens geom
_atom_sites_solution_primary direct
_atom_sites_solution_secondary difmap
_audit_creation_method SHELXL-97
_cell_angle_alpha 90.00
_cell_angle_beta 91.2690(10)
_cell_angle_gamma 90.00
_cell_formula_units_Z 8
_cell_length_a 12.7840(10)
_cell_length_b 12.3090(10)
_cell_length_c 28.395(2)
_cell_measurement_reflns_used 5324
_cell_measurement_temperature 173(2)
_cell_measurement_theta_max 22.44
_cell_measurement_theta_min 2.30
_cell_volume 4467.1(6)
_computing_cell_refinement 'Bruker SAINT'
_computing_data_collection 'Bruker APEX2'
_computing_data_reduction 'Bruker SAINT'
_computing_molecular_graphics 'Bruker SHELXTL'
_computing_publication_material 'Bruker SHELXTL'
_computing_structure_refinement 'SHELXL-97 (Sheldrick, 2008)'
_computing_structure_solution 'SHELXS-97 (Sheldrick, 2008)'
_diffrn_ambient_temperature 173(2)
_diffrn_measured_fraction_theta_full 0.998
_diffrn_measured_fraction_theta_max 0.998
_diffrn_measurement_device_type 'Bruker APEX-II CCD'
_diffrn_measurement_method '\w scans'
_diffrn_radiation_monochromator graphite
_diffrn_radiation_source 'fine-focus sealed tube'
_diffrn_radiation_type MoK\a
_diffrn_radiation_wavelength 0.71073
_diffrn_reflns_av_R_equivalents 0.0578
_diffrn_reflns_av_sigmaI/netI 0.0441
_diffrn_reflns_limit_h_max 16
_diffrn_reflns_limit_h_min -15
_diffrn_reflns_limit_k_max 15
_diffrn_reflns_limit_k_min -15
_diffrn_reflns_limit_l_max 35
_diffrn_reflns_limit_l_min -35
_diffrn_reflns_number 17542
_diffrn_reflns_theta_full 26.42
_diffrn_reflns_theta_max 26.42
_diffrn_reflns_theta_min 1.43
_exptl_absorpt_coefficient_mu 1.353
_exptl_absorpt_correction_T_max 0.8066
_exptl_absorpt_correction_T_min 0.5800
_exptl_absorpt_correction_type numerical
_exptl_absorpt_process_details 'SADABS (Sheldrick, 2008)'
_exptl_crystal_colour yellow
_exptl_crystal_density_diffrn 1.444
_exptl_crystal_description fragment
_exptl_crystal_F_000 1968
_exptl_crystal_size_max 0.45
_exptl_crystal_size_mid 0.21
_exptl_crystal_size_min 0.17
_refine_diff_density_max 0.418
_refine_diff_density_min -0.368
_refine_diff_density_rms 0.084
_refine_ls_extinction_method none
_refine_ls_goodness_of_fit_ref 1.041
_refine_ls_hydrogen_treatment constr
_refine_ls_matrix_type full
_refine_ls_number_parameters 244
_refine_ls_number_reflns 4575
_refine_ls_number_restraints 0
_refine_ls_restrained_S_all 1.041
_refine_ls_R_factor_all 0.0539
_refine_ls_R_factor_gt 0.0355
_refine_ls_shift/su_max 0.001
_refine_ls_shift/su_mean 0.000
_refine_ls_structure_factor_coef Fsqd
_refine_ls_weighting_details 'calc w=1/[\s^2^(Fo^2^)+(0.0308P)^2^+7.3528P] where P=(Fo^2^+2Fc^2^)/3'
_refine_ls_weighting_scheme calc
_refine_ls_wR_factor_gt 0.0743
_refine_ls_wR_factor_ref 0.0810
_reflns_number_gt 3534
_reflns_number_total 4575
_reflns_threshold_expression I>2\s(I)
_cod_data_source_file ja402242z_si_002_6.cif
_cod_data_source_block riv1247
_cod_original_cell_volume 4467.0(6)
_cod_original_sg_symbol_H-M 'C 2/c'
_cod_database_code 4119578

loop_
_symmetry_equiv_pos_as_xyz
'x, y, z'
'-x, y, -z+1/2'
'x+1/2, y+1/2, z'
'-x+1/2, y+1/2, -z+1/2'
'-x, -y, -z'
'x, -y, z-1/2'
'-x+1/2, -y+1/2, -z'
'x+1/2, -y+1/2, z-1/2'

loop_
_atom_site_label
_atom_site_type_symbol
_atom_site_fract_x
_atom_site_fract_y
_atom_site_fract_z
_atom_site_U_iso_or_equiv
_atom_site_adp_type
_atom_site_occupancy
_atom_site_symmetry_multiplicity
_atom_site_calc_flag
_atom_site_refinement_flags
Te Te 0.077856(19) 0.315840(19) 0.158854(9) 0.03178(9) Uani 1 1 d .
O1 O 0.20234(19) 0.10634(19) 0.20337(9) 0.0318(6) Uani 1 1 d .
O2 O 0.08988(19) -0.03344(19) 0.18805(9) 0.0323(6) Uani 1 1 d .
O3 O -0.0335(2) 0.53378(19) 0.11820(8) 0.0323(6) Uani 1 1 d .
O4 O -0.11171(19) 0.47862(18) 0.04939(8) 0.0298(6) Uani 1 1 d .
C1 C 0.0492(3) 0.1530(3) 0.14924(12) 0.0259(8) Uani 1 1 d .
C2 C -0.0220(3) 0.1368(3) 0.11342(12) 0.0258(8) Uani 1 1 d .
C3 C -0.0518(3) 0.0235(3) 0.09766(14) 0.0376(10) Uani 1 1 d .
H3A H -0.0626 -0.0224 0.1258 0.045 Uiso 1 1 calc R
H3B H 0.0067 -0.0082 0.0800 0.045 Uiso 1 1 calc R
C4 C -0.1501(4) 0.0210(4) 0.06683(19) 0.0663(15) Uani 1 1 d .
H4A H -0.1557 -0.0508 0.0513 0.080 Uiso 1 1 calc R
H4B H -0.2118 0.0299 0.0870 0.080 Uiso 1 1 calc R
C5 C -0.1519(4) 0.1072(3) 0.03019(16) 0.0575(14) Uani 1 1 d .
H5A H -0.2165 0.1000 0.0106 0.069 Uiso 1 1 calc R
H5B H -0.0914 0.0974 0.0095 0.069 Uiso 1 1 calc R
C6 C -0.1478(3) 0.2192(3) 0.05157(13) 0.0324(9) Uani 1 1 d .
H6A H -0.2168 0.2362 0.0648 0.039 Uiso 1 1 calc R
H6B H -0.1343 0.2728 0.0264 0.039 Uiso 1 1 calc R
C7 C -0.0649(3) 0.2315(3) 0.08983(12) 0.0247(7) Uani 1 1 d .
C8 C -0.0308(3) 0.3312(3) 0.10490(11) 0.0261(8) Uani 1 1 d .
C9 C 0.2364(3) 0.0178(3) 0.23480(12) 0.0298(8) Uani 1 1 d .
C10 C 0.1807(3) -0.0822(3) 0.21253(13) 0.0313(8) Uani 1 1 d .
C11 C 0.1990(3) 0.0464(3) 0.28331(13) 0.0435(10) Uani 1 1 d .
H11A H 0.2347 0.1124 0.2944 0.052 Uiso 1 1 calc R
H11B H 0.2148 -0.0135 0.3050 0.052 Uiso 1 1 calc R
H11C H 0.1233 0.0591 0.2819 0.052 Uiso 1 1 calc R
C12 C 0.3548(3) 0.0146(3) 0.23424(14) 0.0378(9) Uani 1 1 d .
H12A H 0.3830 0.0819 0.2479 0.045 Uiso 1 1 calc R
H12B H 0.3778 0.0076 0.2017 0.045 Uiso 1 1 calc R
H12C H 0.3802 -0.0476 0.2527 0.045 Uiso 1 1 calc R
C13 C 0.2435(3) -0.1378(3) 0.17488(14) 0.0407(10) Uani 1 1 d .
H13A H 0.2056 -0.2023 0.1635 0.049 Uiso 1 1 calc R
H13B H 0.3117 -0.1597 0.1882 0.049 Uiso 1 1 calc R
H13C H 0.2538 -0.0875 0.1486 0.049 Uiso 1 1 calc R
C14 C 0.1421(3) -0.1644(3) 0.24766(15) 0.0420(10) Uani 1 1 d .
H14A H 0.1114 -0.2266 0.2308 0.050 Uiso 1 1 calc R
H14B H 0.0890 -0.1308 0.2673 0.050 Uiso 1 1 calc R
H14C H 0.2009 -0.1892 0.2676 0.050 Uiso 1 1 calc R
C15 C -0.0526(3) 0.6334(3) 0.09168(13) 0.0299(8) Uani 1 1 d .
C16 C -0.1339(3) 0.5950(3) 0.05326(12) 0.0270(8) Uani 1 1 d .
C17 C -0.0931(3) 0.7191(3) 0.12500(14) 0.0411(10) Uani 1 1 d .
H17A H -0.0371 0.7405 0.1472 0.049 Uiso 1 1 calc R
H17B H -0.1520 0.6895 0.1424 0.049 Uiso 1 1 calc R
H17C H -0.1165 0.7828 0.1069 0.049 Uiso 1 1 calc R
C18 C 0.0513(3) 0.6662(3) 0.07207(15) 0.0461(11) Uani 1 1 d .
H18A H 0.0977 0.6911 0.0978 0.055 Uiso 1 1 calc R
H18B H 0.0407 0.7250 0.0492 0.055 Uiso 1 1 calc R
H18C H 0.0829 0.6036 0.0565 0.055 Uiso 1 1 calc R
C19 C -0.1208(3) 0.6467(3) 0.00523(13) 0.0401(10) Uani 1 1 d .
H19A H -0.1738 0.6176 -0.0168 0.048 Uiso 1 1 calc R
H19B H -0.0509 0.6303 -0.0063 0.048 Uiso 1 1 calc R
H19C H -0.1294 0.7256 0.0078 0.048 Uiso 1 1 calc R
C20 C -0.2464(3) 0.6047(3) 0.06844(14) 0.0371(9) Uani 1 1 d .
H20A H -0.2932 0.5771 0.0434 0.045 Uiso 1 1 calc R
H20B H -0.2627 0.6812 0.0745 0.045 Uiso 1 1 calc R
H20C H -0.2561 0.5623 0.0972 0.045 Uiso 1 1 calc R
B1 B 0.1136(3) 0.0719(3) 0.18072(14) 0.0267(9) Uani 1 1 d .
B2 B -0.0600(3) 0.4478(3) 0.08956(14) 0.0264(9) Uani 1 1 d .

loop_
_atom_site_aniso_label
_atom_site_aniso_U_11
_atom_site_aniso_U_22
_atom_site_aniso_U_33
_atom_site_aniso_U_23
_atom_site_aniso_U_13
_atom_site_aniso_U_12
Te 0.03711(15) 0.02409(13) 0.03357(14) -0.00259(11) -0.01198(10) 0.00293(12)
O1 0.0325(14) 0.0282(13) 0.0343(14) 0.0079(11) -0.0094(11) 0.0020(11)
O2 0.0331(14) 0.0253(13) 0.0381(15) 0.0078(11) -0.0081(11) 0.0008(11)
O3 0.0433(15) 0.0231(13) 0.0302(14) -0.0011(11) -0.0062(11) 0.0030(11)
O4 0.0383(15) 0.0211(12) 0.0298(13) -0.0027(10) -0.0059(11) 0.0034(11)
C1 0.0291(19) 0.0201(17) 0.0284(19) 0.0025(14) -0.0038(15) 0.0029(14)
C2 0.0258(19) 0.0216(17) 0.0298(19) 0.0016(15) -0.0020(15) 0.0015(15)
C3 0.047(2) 0.0230(19) 0.042(2) 0.0007(16) -0.0152(19) -0.0026(17)
C4 0.084(4) 0.031(2) 0.082(4) 0.011(2) -0.045(3) -0.015(2)
C5 0.077(3) 0.035(2) 0.059(3) -0.005(2) -0.041(3) 0.000(2)
C6 0.033(2) 0.0255(19) 0.038(2) 0.0026(16) -0.0108(17) -0.0029(16)
C7 0.0274(19) 0.0233(17) 0.0232(18) 0.0015(14) -0.0009(14) 0.0004(15)
C8 0.0285(18) 0.0278(19) 0.0218(17) 0.0007(15) -0.0012(14) 0.0038(15)
C9 0.030(2) 0.030(2) 0.030(2) 0.0075(16) -0.0028(16) 0.0069(16)
C10 0.030(2) 0.0260(19) 0.038(2) 0.0078(16) -0.0036(16) 0.0046(16)
C11 0.047(2) 0.045(2) 0.038(2) 0.0006(19) -0.0038(19) 0.008(2)
C12 0.034(2) 0.038(2) 0.042(2) 0.0111(18) -0.0059(17) 0.0033(17)
C13 0.047(2) 0.030(2) 0.044(2) 0.0035(18) 0.0023(19) 0.0051(19)
C14 0.040(2) 0.036(2) 0.050(3) 0.0173(19) -0.0009(19) 0.0032(18)
C15 0.036(2) 0.0204(18) 0.033(2) 0.0019(15) -0.0007(16) 0.0001(16)
C16 0.035(2) 0.0168(17) 0.0291(19) 0.0031(14) 0.0006(15) 0.0046(15)
C17 0.061(3) 0.0239(19) 0.038(2) -0.0027(17) -0.001(2) 0.0034(18)
C18 0.045(2) 0.044(3) 0.050(3) 0.002(2) 0.002(2) -0.008(2)
C19 0.055(3) 0.033(2) 0.032(2) 0.0064(17) 0.0007(19) 0.0067(19)
C20 0.036(2) 0.035(2) 0.041(2) 0.0006(17) 0.0016(18) 0.0090(17)
B1 0.030(2) 0.027(2) 0.024(2) 0.0004(17) -0.0005(17) 0.0019(17)
B2 0.023(2) 0.024(2) 0.031(2) 0.0022(17) -0.0015(16) 0.0028(17)

loop_
_atom_type_symbol
_atom_type_description
_atom_type_scat_dispersion_real
_atom_type_scat_dispersion_imag
_atom_type_scat_source
C C 0.0033 0.0016 'International Tables Vol C Tables 4.2.6.8 and 6.1.1.4'
H H 0.0000 0.0000 'International Tables Vol C Tables 4.2.6.8 and 6.1.1.4'
B B 0.0013 0.0007 'International Tables Vol C Tables 4.2.6.8 and 6.1.1.4'
O O 0.0106 0.0060 'International Tables Vol C Tables 4.2.6.8 and 6.1.1.4'
Te Te -0.5308 1.6751 'International Tables Vol C Tables 4.2.6.8 and 6.1.1.4'

loop_
_geom_angle_atom_site_label_1
_geom_angle_atom_site_label_2
_geom_angle_atom_site_label_3
_geom_angle
C8 Te C1 82.82(13)
B1 O1 C9 106.8(3)
B1 O2 C10 106.7(3)
B2 O3 C15 107.9(3)
B2 O4 C16 107.5(3)
C2 C1 B1 131.9(3)
C2 C1 Te 110.9(2)
B1 C1 Te 117.2(2)
C1 C2 C7 117.8(3)
C1 C2 C3 121.0(3)
C7 C2 C3 121.1(3)
C2 C3 C4 112.9(3)
C5 C4 C3 112.9(4)
C4 C5 C6 111.8(4)
C5 C6 C7 113.5(3)
C8 C7 C2 117.6(3)
C8 C7 C6 121.9(3)
C2 C7 C6 120.4(3)
C7 C8 B2 132.3(3)
C7 C8 Te 110.9(2)
B2 C8 Te 116.8(2)
O1 C9 C11 106.6(3)
O1 C9 C12 107.2(3)
C11 C9 C12 110.6(3)
O1 C9 C10 102.3(3)
C11 C9 C10 113.9(3)
C12 C9 C10 115.2(3)
O2 C10 C14 108.7(3)
O2 C10 C13 106.1(3)
C14 C10 C13 110.4(3)
O2 C10 C9 102.7(3)
C14 C10 C9 114.6(3)
C13 C10 C9 113.6(3)
O3 C15 C18 106.1(3)
O3 C15 C17 108.6(3)
C18 C15 C17 111.2(3)
O3 C15 C16 101.9(3)
C18 C15 C16 113.6(3)
C17 C15 C16 114.5(3)
O4 C16 C20 106.6(3)
O4 C16 C19 108.5(3)
C20 C16 C19 110.3(3)
O4 C16 C15 102.8(3)
C20 C16 C15 113.5(3)
C19 C16 C15 114.5(3)
O2 B1 O1 114.5(3)
O2 B1 C1 125.8(3)
O1 B1 C1 119.7(3)
O4 B2 O3 113.0(3)
O4 B2 C8 127.3(3)
O3 B2 C8 119.7(3)

loop_
_geom_bond_atom_site_label_1
_geom_bond_atom_site_label_2
_geom_bond_distance
Te C8 2.054(3)
Te C1 2.054(3)
O1 B1 1.359(4)
O1 C9 1.469(4)
O2 B1 1.349(5)
O2 C10 1.468(4)
O3 B2 1.373(5)
O3 C15 1.457(4)
O4 B2 1.360(4)
O4 C16 1.465(4)
C1 C2 1.365(5)
C1 B1 1.563(5)
C2 C7 1.446(5)
C2 C3 1.511(5)
C3 C4 1.516(5)
C4 C5 1.486(6)
C5 C6 1.507(5)
C6 C7 1.508(5)
C7 C8 1.368(5)
C8 B2 1.543(5)
C9 C11 1.510(5)
C9 C12 1.514(5)
C9 C10 1.550(5)
C10 C14 1.511(5)
C10 C13 1.515(5)
C15 C18 1.506(5)
C15 C17 1.516(5)
C15 C16 1.564(5)
C16 C20 1.515(5)
C16 C19 1.518(5)

loop_
_geom_torsion_atom_site_label_1
_geom_torsion_atom_site_label_2
_geom_torsion_atom_site_label_3
_geom_torsion_atom_site_label_4
_geom_torsion
C8 Te C1 C2 1.0(3)
C8 Te C1 B1 178.0(3)
B1 C1 C2 C7 -177.4(4)
Te C1 C2 C7 -1.0(4)
B1 C1 C2 C3 0.2(6)
Te C1 C2 C3 176.6(3)
C1 C2 C3 C4 165.3(4)
C7 C2 C3 C4 -17.2(6)
C2 C3 C4 C5 44.6(6)
C3 C4 C5 C6 -60.9(6)
C4 C5 C6 C7 47.0(5)
C1 C2 C7 C8 0.2(5)
C3 C2 C7 C8 -177.3(3)
C1 C2 C7 C6 -177.0(3)
C3 C2 C7 C6 5.4(5)
C5 C6 C7 C8 162.9(4)
C5 C6 C7 C2 -19.9(5)
C2 C7 C8 B2 -178.3(4)
C6 C7 C8 B2 -1.0(6)
C2 C7 C8 Te 0.6(4)
C6 C7 C8 Te 177.9(3)
C1 Te C8 C7 -0.9(3)
C1 Te C8 B2 178.2(3)
B1 O1 C9 C11 -99.0(3)
B1 O1 C9 C12 142.5(3)
B1 O1 C9 C10 20.9(3)
B1 O2 C10 C14 143.7(3)
B1 O2 C10 C13 -97.6(3)
B1 O2 C10 C9 21.9(4)
O1 C9 C10 O2 -25.6(3)
C11 C9 C10 O2 89.0(3)
C12 C9 C10 O2 -141.6(3)
O1 C9 C10 C14 -143.3(3)
C11 C9 C10 C14 -28.7(4)
C12 C9 C10 C14 100.7(4)
O1 C9 C10 C13 88.4(3)
C11 C9 C10 C13 -156.9(3)
C12 C9 C10 C13 -27.5(4)
B2 O3 C15 C18 -96.9(3)
B2 O3 C15 C17 143.5(3)
B2 O3 C15 C16 22.3(3)
B2 O4 C16 C20 -99.1(3)
B2 O4 C16 C19 142.2(3)
B2 O4 C16 C15 20.5(4)
O3 C15 C16 O4 -25.6(3)
C18 C15 C16 O4 88.1(3)
C17 C15 C16 O4 -142.6(3)
O3 C15 C16 C20 89.1(3)
C18 C15 C16 C20 -157.1(3)
C17 C15 C16 C20 -27.9(4)
O3 C15 C16 C19 -143.0(3)
C18 C15 C16 C19 -29.3(4)
C17 C15 C16 C19 99.9(4)
C10 O2 B1 O1 -9.7(4)
C10 O2 B1 C1 170.0(3)
C9 O1 B1 O2 -8.0(4)
C9 O1 B1 C1 172.3(3)
C2 C1 B1 O2 -20.8(7)
Te C1 B1 O2 163.0(3)
C2 C1 B1 O1 158.9(4)
Te C1 B1 O1 -17.3(5)
C16 O4 B2 O3 -7.3(4)
C16 O4 B2 C8 172.4(3)
C15 O3 B2 O4 -10.6(4)
C15 O3 B2 C8 169.7(3)
C7 C8 B2 O4 -16.0(7)
Te C8 B2 O4 165.2(3)
C7 C8 B2 O3 163.7(4)
Te C8 B2 O3 -15.2(4)
